data_7250110
loop_
_publ_author_name
'Mishra, Anrudh'
'Pandey, Dilip'
'Maurya, Sarvesh Kumar'
'Raghuvanshi, Abhinav'

_publ_section_title
;
 Sunlight-driven photocatalytic degradation of organic dyes using Cu(i)
 coordination polymers: an efficient and recyclable solution for
 wastewater remediation
;
_journal_issue 16
_journal_name_full CrystEngComm
_journal_page_first 2462
_journal_page_last 2469
_journal_paper_doi 10.1039/D5CE00124B
_journal_volume 27
_journal_year 2025
_chemical_formula_moiety 'C9 H11 Cu I N S2'
_chemical_formula_sum 'C9 H11 Cu I N S2'
_chemical_formula_weight 387.75
_space_group_crystal_system orthorhombic
_space_group_IT_number 60
_space_group_name_Hall '-P 2n 2ab'
_space_group_name_H-M_alt 'P b c n'
_atom_sites_solution_hydrogens geom
_audit_creation_method SHELXL-2018/3
_audit_update_record
;
2025-01-09 deposited with the CCDC.	2025-03-13 downloaded from the CCDC.
;
_cell_angle_alpha 90
_cell_angle_beta 90
_cell_angle_gamma 90
_cell_formula_units_Z 8
_cell_length_a 19.1222(9)
_cell_length_b 8.7885(4)
_cell_length_c 14.5433(7)
_cell_measurement_reflns_used 6693
_cell_measurement_temperature 293(2)
_cell_measurement_theta_max 28.7460
_cell_measurement_theta_min 3.4550
_cell_volume 2444.1(2)
_computing_structure_refinement 'SHELXL-2018/3 (Sheldrick, 2018)'
_computing_structure_solution 'SHELXT 2018/2 (Sheldrick, 2018)'
_diffrn_ambient_temperature 293(2)
_diffrn_measured_fraction_theta_full 0.999
_diffrn_measured_fraction_theta_max 0.905
_diffrn_measurement_device_type 'SuperNova, Dual, Cu at home/near, Eos'
_diffrn_radiation_type MoK\a
_diffrn_radiation_wavelength 0.71073
_diffrn_reflns_av_R_equivalents 0.0350
_diffrn_reflns_av_unetI/netI 0.0293
_diffrn_reflns_Laue_measured_fraction_full 0.999
_diffrn_reflns_Laue_measured_fraction_max 0.905
_diffrn_reflns_limit_h_max 21
_diffrn_reflns_limit_h_min -25
_diffrn_reflns_limit_k_max 11
_diffrn_reflns_limit_k_min -7
_diffrn_reflns_limit_l_max 19
_diffrn_reflns_limit_l_min -16
_diffrn_reflns_number 9744
_diffrn_reflns_point_group_measured_fraction_full 0.999
_diffrn_reflns_point_group_measured_fraction_max 0.905
_diffrn_reflns_theta_full 25.242
_diffrn_reflns_theta_max 28.839
_diffrn_reflns_theta_min 2.910
_exptl_absorpt_coefficient_mu 4.617
_exptl_crystal_density_diffrn 2.108
_exptl_crystal_description block
_exptl_crystal_F_000 1488
_exptl_crystal_size_max 0.300
_exptl_crystal_size_mid 0.300
_exptl_crystal_size_min 0.300
_refine_diff_density_max 0.643
_refine_diff_density_min -1.078
_refine_diff_density_rms 0.162
_refine_ls_extinction_method none
_refine_ls_goodness_of_fit_ref 0.853
_refine_ls_hydrogen_treatment constr
_refine_ls_matrix_type full
_refine_ls_number_parameters 127
_refine_ls_number_reflns 2894
_refine_ls_number_restraints 0
_refine_ls_restrained_S_all 0.853
_refine_ls_R_factor_all 0.0341
_refine_ls_R_factor_gt 0.0304
_refine_ls_shift/su_max 0.001
_refine_ls_shift/su_mean 0.000
_refine_ls_structure_factor_coef Fsqd
_refine_ls_weighting_details 'w=1/[\s^2^(Fo^2^)+(0.0550P)^2^+4.3240P] where P=(Fo^2^+2Fc^2^)/3'
_refine_ls_weighting_scheme calc
_refine_ls_wR_factor_gt 0.0774
_refine_ls_wR_factor_ref 0.0809
_reflns_Friedel_coverage 0.000
_reflns_number_gt 2597
_reflns_number_total 2894
_reflns_threshold_expression 'I > 2\s(I)'
_cod_data_source_file d5ce00124b2.cif
_cod_data_source_block ar051
_cod_depositor_comments 'Adding full bibliography for 7250110--7250111.cif.'
_cod_database_code 7250110
_shelx_shelxl_version_number 2018/3
_shelx_space_group_comment
;
The symmetry employed for this shelxl refinement is uniquely defined
by the following loop, which should always be used as a source of
symmetry information in preference to the above space-group names.
They are only intended as comments.
;
_shelx_estimated_absorpt_t_max 0.338
_shelx_estimated_absorpt_t_min 0.338
_olex2_refinement_description
;
1.a Ternary CH refined with riding coordinates:
 C008(H008)
1.b Secondary CH2 refined with riding coordinates:
 C00B(H00B,H00C), C00D(H00E,H00F), C00E(H00G,H00H)
1.c Aromatic/amide H refined with riding coordinates:
 C007(H007), C009(H009), C00A(H00A), C00C(H00D)
;

loop_
_space_group_symop_operation_xyz
'x, y, z'
'-x+1/2, -y+1/2, z+1/2'
'-x, y, -z+1/2'
'x+1/2, -y+1/2, -z'
'-x, -y, -z'
'x-1/2, y-1/2, -z-1/2'
'x, -y, z-1/2'
'-x-1/2, y-1/2, z'

loop_
_atom_site_label
_atom_site_type_symbol
_atom_site_fract_x
_atom_site_fract_y
_atom_site_fract_z
_atom_site_U_iso_or_equiv
_atom_site_adp_type
_atom_site_occupancy
_atom_site_site_symmetry_order
_atom_site_calc_flag
_atom_site_refinement_flags_posn
_atom_site_refinement_flags_adp
_atom_site_refinement_flags_occupancy
_atom_site_disorder_assembly
_atom_site_disorder_group
I001 I 0.46219(2) 0.34711(2) 0.88337(2) 0.03146(9) Uani 1 1 d . . . . .
Cu02 Cu 0.49286(2) 0.62237(5) 0.94459(3) 0.03275(12) Uani 1 1 d . . . . .
S003 S 0.61537(4) 0.75203(9) 0.53994(5) 0.02650(17) Uani 1 1 d . . . . .
S004 S 0.75781(4) 0.76462(10) 0.63535(6) 0.03138(18) Uani 1 1 d . . . . .
N005 N 0.55615(15) 0.7476(3) 0.85801(18) 0.0289(5) Uani 1 1 d . . . . .
C006 C 0.63033(15) 0.7765(3) 0.7244(2) 0.0246(6) Uani 1 1 d . . . . .
C007 C 0.59253(16) 0.6884(3) 0.7872(2) 0.0261(6) Uani 1 1 d . . . . .
H007 H 0.592512 0.583311 0.779628 0.031 Uiso 1 1 calc R U . . .
C008 C 0.66654(15) 0.7018(3) 0.6432(2) 0.0251(6) Uani 1 1 d . . . . .
H008 H 0.665504 0.591143 0.651333 0.030 Uiso 1 1 calc R U . . .
C009 C 0.5565(2) 0.9013(4) 0.8676(3) 0.0385(8) Uani 1 1 d . . . . .
H009 H 0.531763 0.944125 0.916198 0.046 Uiso 1 1 calc R U . . .
C00A C 0.62923(18) 0.9345(4) 0.7353(2) 0.0351(7) Uani 1 1 d . . . . .
H00A H 0.652973 0.996948 0.694187 0.042 Uiso 1 1 calc R U . . .
C00B C 0.66457(18) 0.6440(4) 0.4542(2) 0.0328(7) Uani 1 1 d . . . . .
H00B H 0.664147 0.537195 0.470977 0.039 Uiso 1 1 calc R U . . .
H00C H 0.641671 0.653896 0.394991 0.039 Uiso 1 1 calc R U . . .
C00C C 0.5923(2) 0.9972(4) 0.8082(3) 0.0407(8) Uani 1 1 d . . . . .
H00D H 0.591545 1.101973 0.817137 0.049 Uiso 1 1 calc R U . . .
C00D C 0.74033(18) 0.6975(5) 0.4455(2) 0.0388(8) Uani 1 1 d . . . . .
H00E H 0.740645 0.806231 0.433909 0.047 Uiso 1 1 calc R U . . .
H00F H 0.761554 0.647811 0.392881 0.047 Uiso 1 1 calc R U . . .
C00E C 0.78471(18) 0.6646(4) 0.5311(3) 0.0368(8) Uani 1 1 d . . . . .
H00G H 0.832856 0.691347 0.517734 0.044 Uiso 1 1 calc R U . . .
H00H H 0.783330 0.556018 0.543078 0.044 Uiso 1 1 calc R U . . .

loop_
_atom_site_aniso_label
_atom_site_aniso_U_11
_atom_site_aniso_U_22
_atom_site_aniso_U_33
_atom_site_aniso_U_23
_atom_site_aniso_U_13
_atom_site_aniso_U_12
I001 0.03556(15) 0.03212(14) 0.02668(13) -0.00228(8) -0.00152(8) -0.00003(8)
Cu02 0.0314(2) 0.0374(2) 0.0294(2) 0.00502(17) 0.00399(16) -0.00222(16)
S003 0.0249(4) 0.0285(4) 0.0261(4) -0.0005(3) 0.0021(3) -0.0001(3)
S004 0.0238(4) 0.0335(4) 0.0368(4) -0.0009(3) 0.0004(3) -0.0024(3)
N005 0.0322(13) 0.0303(14) 0.0242(12) 0.0011(11) 0.0037(11) -0.0033(11)
C006 0.0240(13) 0.0270(14) 0.0230(14) 0.0006(12) -0.0001(11) -0.0034(11)
C007 0.0300(15) 0.0213(13) 0.0268(14) -0.0010(12) 0.0015(12) -0.0010(12)
C008 0.0258(14) 0.0245(14) 0.0251(14) 0.0021(12) 0.0037(11) -0.0018(11)
C009 0.046(2) 0.0355(19) 0.0341(17) -0.0051(15) 0.0113(15) -0.0025(16)
C00A 0.0416(18) 0.0270(16) 0.0366(17) 0.0012(14) 0.0088(14) -0.0075(13)
C00B 0.0337(17) 0.0385(18) 0.0263(15) -0.0053(13) 0.0041(13) -0.0005(13)
C00C 0.052(2) 0.0258(15) 0.045(2) -0.0041(15) 0.0106(16) -0.0045(15)
C00D 0.0359(18) 0.044(2) 0.0362(18) -0.0019(16) 0.0142(14) 0.0011(15)
C00E 0.0269(16) 0.0382(18) 0.045(2) -0.0041(15) 0.0095(15) 0.0021(13)

loop_
_atom_type_symbol
_atom_type_description
_atom_type_scat_dispersion_real
_atom_type_scat_dispersion_imag
_atom_type_scat_source
C C 0.0033 0.0016 'International Tables Vol C Tables 4.2.6.8 and 6.1.1.4'
H H 0.0000 0.0000 'International Tables Vol C Tables 4.2.6.8 and 6.1.1.4'
Cu Cu 0.3201 1.2651 'International Tables Vol C Tables 4.2.6.8 and 6.1.1.4'
I I -0.4742 1.8119 'International Tables Vol C Tables 4.2.6.8 and 6.1.1.4'
N N 0.0061 0.0033 'International Tables Vol C Tables 4.2.6.8 and 6.1.1.4'
S S 0.1246 0.1234 'International Tables Vol C Tables 4.2.6.8 and 6.1.1.4'

loop_
_geom_angle_atom_site_label_1
_geom_angle_atom_site_label_2
_geom_angle_atom_site_label_3
_geom_angle
_geom_angle_site_symmetry_1
_geom_angle_site_symmetry_3
_geom_angle_publ_flag
Cu02 I001 Cu02 61.255(16) . 5_667 ?
I001 Cu02 I001 118.745(16) . 5_667 ?
I001 Cu02 Cu02 59.655(17) . 5_667 ?
I001 Cu02 Cu02 59.090(16) 5_667 5_667 ?
S003 Cu02 I001 106.13(2) 3_656 . ?
S003 Cu02 I001 98.30(2) 3_656 5_667 ?
S003 Cu02 Cu02 114.45(3) 3_656 5_667 ?
N005 Cu02 I001 109.31(8) . 5_667 ?
N005 Cu02 I001 114.35(8) . . ?
N005 Cu02 Cu02 136.80(8) . 5_667 ?
N005 Cu02 S003 108.25(8) . 3_656 ?
C008 S003 Cu02 105.69(10) . 3_656 ?
C00B S003 Cu02 105.32(11) . 3_656 ?
C00B S003 C008 99.08(15) . . ?
C00E S004 C008 100.04(15) . . ?
C007 N005 Cu02 124.3(2) . . ?
C007 N005 C009 117.4(3) . . ?
C009 N005 Cu02 118.1(2) . . ?
C007 C006 C008 120.2(3) . . ?
C00A C006 C007 117.9(3) . . ?
C00A C006 C008 121.6(3) . . ?
N005 C007 C006 123.5(3) . . ?
N005 C007 H007 118.2 . . ?
C006 C007 H007 118.2 . . ?
S003 C008 H008 109.0 . . ?
S004 C008 S003 112.47(16) . . ?
S004 C008 H008 109.0 . . ?
C006 C008 S003 106.7(2) . . ?
C006 C008 S004 110.6(2) . . ?
C006 C008 H008 109.0 . . ?
N005 C009 H009 118.6 . . ?
N005 C009 C00C 122.9(3) . . ?
C00C C009 H009 118.6 . . ?
C006 C00A H00A 120.4 . . ?
C00C C00A C006 119.2(3) . . ?
C00C C00A H00A 120.4 . . ?
S003 C00B H00B 109.1 . . ?
S003 C00B H00C 109.1 . . ?
H00B C00B H00C 107.8 . . ?
C00D C00B S003 112.6(2) . . ?
C00D C00B H00B 109.1 . . ?
C00D C00B H00C 109.1 . . ?
C009 C00C C00A 119.0(3) . . ?
C009 C00C H00D 120.5 . . ?
C00A C00C H00D 120.5 . . ?
C00B C00D H00E 108.9 . . ?
C00B C00D H00F 108.9 . . ?
C00B C00D C00E 113.5(3) . . ?
H00E C00D H00F 107.7 . . ?
C00E C00D H00E 108.9 . . ?
C00E C00D H00F 108.9 . . ?
S004 C00E H00G 108.5 . . ?
S004 C00E H00H 108.5 . . ?
C00D C00E S004 115.3(2) . . ?
C00D C00E H00G 108.5 . . ?
C00D C00E H00H 108.5 . . ?
H00G C00E H00H 107.5 . . ?

loop_
_geom_bond_atom_site_label_1
_geom_bond_atom_site_label_2
_geom_bond_distance
_geom_bond_site_symmetry_2
_geom_bond_publ_flag
I001 Cu02 2.6437(5) . ?
I001 Cu02 2.6592(5) 5_667 ?
Cu02 Cu02 2.7016(8) 5_667 ?
Cu02 S003 2.3733(9) 3_656 ?
Cu02 N005 2.064(3) . ?
S003 C008 1.845(3) . ?
S003 C00B 1.828(3) . ?
S004 C008 1.834(3) . ?
S004 C00E 1.827(4) . ?
N005 C007 1.347(4) . ?
N005 C009 1.358(5) . ?
C006 C007 1.398(4) . ?
C006 C008 1.519(4) . ?
C006 C00A 1.398(5) . ?
C007 H007 0.9300 . ?
C008 H008 0.9800 . ?
C009 H009 0.9300 . ?
C009 C00C 1.387(5) . ?
C00A H00A 0.9300 . ?
C00A C00C 1.388(5) . ?
C00B H00B 0.9700 . ?
C00B H00C 0.9700 . ?
C00B C00D 1.528(5) . ?
C00C H00D 0.9300 . ?
C00D H00E 0.9700 . ?
C00D H00F 0.9700 . ?
C00D C00E 1.534(5) . ?
C00E H00G 0.9700 . ?
C00E H00H 0.9700 . ?

loop_
_geom_torsion_atom_site_label_1
_geom_torsion_atom_site_label_2
_geom_torsion_atom_site_label_3
_geom_torsion_atom_site_label_4
_geom_torsion
_geom_torsion_site_symmetry_1
_geom_torsion_site_symmetry_2
_geom_torsion_site_symmetry_3
_geom_torsion_site_symmetry_4
_geom_torsion_publ_flag
Cu02 S003 C008 S004 170.29(12) 3_656 . . . ?
Cu02 S003 C008 C006 -68.3(2) 3_656 . . . ?
Cu02 S003 C00B C00D -171.5(2) 3_656 . . . ?
Cu02 N005 C007 C006 174.3(2) . . . . ?
Cu02 N005 C009 C00C -174.3(3) . . . . ?
S003 C00B C00D C00E 67.5(4) . . . . ?
N005 C009 C00C C00A 0.3(6) . . . . ?
C006 C00A C00C C009 -1.0(5) . . . . ?
C007 N005 C009 C00C 0.1(5) . . . . ?
C007 C006 C008 S003 107.2(3) . . . . ?
C007 C006 C008 S004 -130.2(3) . . . . ?
C007 C006 C00A C00C 1.3(5) . . . . ?
C008 S003 C00B C00D -62.4(3) . . . . ?
C008 S004 C00E C00D 56.3(3) . . . . ?
C008 C006 C007 N005 -176.4(3) . . . . ?
C008 C006 C00A C00C 176.7(3) . . . . ?
C009 N005 C007 C006 0.3(5) . . . . ?
C00A C006 C007 N005 -1.0(5) . . . . ?
C00A C006 C008 S003 -68.1(3) . . . . ?
C00A C006 C008 S004 54.6(3) . . . . ?
C00B S003 C008 S004 61.46(19) . . . . ?
C00B S003 C008 C006 -177.1(2) . . . . ?
C00B C00D C00E S004 -64.4(4) . . . . ?
C00E S004 C008 S003 -58.4(2) . . . . ?
C00E S004 C008 C006 -177.6(2) . . . . ?
